data_1552688
loop_
_publ_author_name
'Sun, Na'
'Zheng, Guijuan'
'He, Meijun'
'Feng, Yuanyuan'
'Liu, Junjun'
'Wang, Meicheng'
'Zhang, Hanqi'
'Zhou, Junfei'
'Yao, Guangmin'

_publ_section_title
;
 Grayanane Diterpenoids from the Leaves of <i>Rhododendron auriculatum</i>
 and Their Analgesic Activities.
;
_journal_issue 7
_journal_name_full 'Journal of natural products'
_journal_page_first 1849
_journal_page_last 1860
_journal_paper_doi 10.1021/acs.jnatprod.9b00095
_journal_volume 82
_journal_year 2019
_chemical_absolute_configuration ad
_chemical_formula_sum 'C320 H582 O115'
_chemical_formula_weight 6269.82
_space_group_crystal_system monoclinic
_space_group_IT_number 5
_space_group_name_Hall 'C 2y'
_space_group_name_H-M_alt 'C 1 2 1'
_atom_sites_solution_hydrogens mixed
_audit_creation_method SHELXL-2018/3
_cell_angle_alpha 90
_cell_angle_beta 126.751(2)
_cell_angle_gamma 90
_cell_formula_units_Z 1
_cell_length_a 34.793(2)
_cell_length_b 13.6374(7)
_cell_length_c 22.2430(13)
_cell_measurement_reflns_used 9205
_cell_measurement_temperature 173(2)
_cell_measurement_theta_max 66.86
_cell_measurement_theta_min 3.61
_cell_volume 8456.3(8)
_computing_cell_refinement 'Bruker SAINT'
_computing_data_collection 'Bruker APEX2'
_computing_data_reduction 'Bruker SAINT'
_computing_molecular_graphics 'Bruker SHELXTL'
_computing_publication_material 'Bruker SHELXTL'
_computing_structure_refinement 'SHELXL-2018/3 (Sheldrick, 2018)'
_computing_structure_solution 'SHELXS-97 (Sheldrick 2008)'
_diffrn_ambient_temperature 173(2)
_diffrn_measured_fraction_theta_full 0.994
_diffrn_measured_fraction_theta_max 0.994
_diffrn_measurement_device_type 'CCD area detector'
_diffrn_measurement_method 'phi and omega scans'
_diffrn_radiation_type CuK\a
_diffrn_radiation_wavelength 1.54178
_diffrn_reflns_av_R_equivalents 0.0590
_diffrn_reflns_av_unetI/netI 0.0611
_diffrn_reflns_Laue_measured_fraction_full 0.994
_diffrn_reflns_Laue_measured_fraction_max 0.994
_diffrn_reflns_limit_h_max 41
_diffrn_reflns_limit_h_min -41
_diffrn_reflns_limit_k_max 16
_diffrn_reflns_limit_k_min -16
_diffrn_reflns_limit_l_max 26
_diffrn_reflns_limit_l_min -26
_diffrn_reflns_number 46020
_diffrn_reflns_point_group_measured_fraction_full 0.985
_diffrn_reflns_point_group_measured_fraction_max 0.985
_diffrn_reflns_theta_full 66.709
_diffrn_reflns_theta_max 66.709
_diffrn_reflns_theta_min 2.479
_exptl_absorpt_coefficient_mu 0.758
_exptl_absorpt_correction_T_max 0.3182
_exptl_absorpt_correction_T_min 0.1574
_exptl_absorpt_correction_type multi-scan
_exptl_absorpt_process_details
;
 SADABS 2016/2: Krause, L., Herbst-Irmer, R., Sheldrick G.M. & Stalke D.,
 J. Appl. Cryst. 48 (2015) 3-10
;
_exptl_crystal_colour colorless
_exptl_crystal_density_diffrn 1.231
_exptl_crystal_description block
_exptl_crystal_F_000 3422
_exptl_crystal_size_max 0.120
_exptl_crystal_size_mid 0.090
_exptl_crystal_size_min 0.090
_refine_diff_density_max 0.769
_refine_diff_density_min -0.474
_refine_diff_density_rms 0.094
_refine_ls_abs_structure_details
;
 Flack x determined using 5818 quotients [(I+)-(I-)]/[(I+)+(I-)]
 (Parsons, Flack and Wagner, Acta Cryst. B69 (2013) 249-259).
;
_refine_ls_abs_structure_Flack 0.09(6)
_refine_ls_extinction_method none
_refine_ls_goodness_of_fit_ref 1.196
_refine_ls_hydrogen_treatment constr
_refine_ls_matrix_type full
_refine_ls_number_parameters 1016
_refine_ls_number_reflns 14748
_refine_ls_number_restraints 1
_refine_ls_restrained_S_all 1.196
_refine_ls_R_factor_all 0.0867
_refine_ls_R_factor_gt 0.0828
_refine_ls_shift/su_max 0.000
_refine_ls_shift/su_mean 0.000
_refine_ls_structure_factor_coef Fsqd
_refine_ls_weighting_details 'w=1/[\s^2^(Fo^2^)+(0.2000P)^2^] where P=(Fo^2^+2Fc^2^)/3'
_refine_ls_weighting_scheme calc
_refine_ls_wR_factor_gt 0.2517
_refine_ls_wR_factor_ref 0.2619
_reflns_Friedel_coverage 0.894
_reflns_Friedel_fraction_full 0.974
_reflns_Friedel_fraction_max 0.974
_reflns_number_gt 13596
_reflns_number_total 14748
_reflns_threshold_expression 'I > 2\s(I)'
_cod_data_source_file np9b00095_si_007.cif
_cod_data_source_block shelx
_cod_original_cell_volume 8456.3(9)
_cod_original_sg_symbol_H-M 'C 2'
_cod_database_code 1552688
_shelx_shelxl_version_number 2018/3
_shelx_space_group_comment
;
The symmetry employed for this shelxl refinement is uniquely defined
by the following loop, which should always be used as a source of
symmetry information in preference to the above space-group names.
They are only intended as comments.
;
_shelx_estimated_absorpt_t_min 0.915
_shelx_estimated_absorpt_t_max 0.935

loop_
_space_group_symop_operation_xyz
'x, y, z'
'-x, y, -z'
'x+1/2, y+1/2, z'
'-x+1/2, y+1/2, -z'

loop_
_atom_site_label
_atom_site_type_symbol
_atom_site_fract_x
_atom_site_fract_y
_atom_site_fract_z
_atom_site_U_iso_or_equiv
_atom_site_adp_type
_atom_site_occupancy
_atom_site_site_symmetry_order
_atom_site_calc_flag
_atom_site_refinement_flags_posn
_atom_site_refinement_flags_adp
_atom_site_refinement_flags_occupancy
C1 C 0.1124(2) 0.5638(4) 0.5297(3) 0.0365(12) Uani 1 1 d . . .
H1 H 0.078088 0.559254 0.484671 0.044 Uiso 1 1 calc R U .
C2 C 0.1368(3) 0.6294(5) 0.5055(4) 0.0432(13) Uani 1 1 d . . .
H2A H 0.112637 0.668715 0.460887 0.052 Uiso 1 1 calc R U .
H2B H 0.159866 0.674427 0.546562 0.052 Uiso 1 1 calc R U .
C3 C 0.1627(2) 0.5592(4) 0.4870(3) 0.0389(12) Uani 1 1 d . . .
H3 H 0.190793 0.592872 0.494467 0.047 Uiso 1 1 calc R U .
C4 C 0.1801(2) 0.4750(4) 0.5446(3) 0.0356(12) Uani 1 1 d . . .
C5 C 0.1336(2) 0.4566(4) 0.5405(3) 0.0341(11) Uani 1 1 d . . .
C6 C 0.1415(2) 0.3987(4) 0.6060(3) 0.0340(11) Uani 1 1 d . . .
H6 H 0.166362 0.432224 0.654313 0.041 Uiso 1 1 calc R U .
C7 C 0.0959(2) 0.3837(4) 0.6005(3) 0.0343(11) Uani 1 1 d . . .
H7A H 0.099315 0.320972 0.625680 0.041 Uiso 1 1 calc R U .
H7B H 0.068822 0.375796 0.546779 0.041 Uiso 1 1 calc R U .
C8 C 0.0819(2) 0.4627(4) 0.6330(3) 0.0334(11) Uani 1 1 d . . .
C9 C 0.0695(2) 0.5629(4) 0.5915(3) 0.0359(12) Uani 1 1 d . . .
H9 H 0.042646 0.549793 0.537707 0.043 Uiso 1 1 calc R U .
C10 C 0.1108(2) 0.6029(4) 0.5929(4) 0.0369(12) Uani 1 1 d . . .
C11 C 0.0493(2) 0.6330(5) 0.6209(4) 0.0410(13) Uani 1 1 d . . .
H11A H 0.051664 0.700911 0.607662 0.049 Uiso 1 1 calc R U .
H11B H 0.014810 0.618163 0.594128 0.049 Uiso 1 1 calc R U .
C12 C 0.0739(3) 0.6290(5) 0.7060(4) 0.0426(13) Uani 1 1 d . . .
H12A H 0.051890 0.656861 0.715860 0.051 Uiso 1 1 calc R U .
H12B H 0.103007 0.670586 0.732198 0.051 Uiso 1 1 calc R U .
C13 C 0.0882(2) 0.5244(5) 0.7388(3) 0.0387(12) Uani 1 1 d . . .
C14 C 0.1193(2) 0.4793(4) 0.7183(3) 0.0355(11) Uani 1 1 d . . .
H14A H 0.133937 0.416767 0.745145 0.043 Uiso 1 1 calc R U .
H14B H 0.144876 0.524915 0.729167 0.043 Uiso 1 1 calc R U .
C15 C 0.0370(2) 0.4269(4) 0.6273(3) 0.0358(12) Uani 1 1 d . . .
H15A H 0.007754 0.460201 0.585129 0.043 Uiso 1 1 calc R U .
H15B H 0.032784 0.355287 0.618314 0.043 Uiso 1 1 calc R U .
C16 C 0.0455(2) 0.4518(4) 0.7016(3) 0.0380(12) Uani 1 1 d . . .
C17 C 0.0009(2) 0.4869(5) 0.6931(4) 0.0438(13) Uani 1 1 d . . .
H17A H -0.024857 0.438647 0.664095 0.066 Uiso 1 1 calc R U .
H17B H -0.009389 0.550038 0.666890 0.066 Uiso 1 1 calc R U .
H17C H 0.008298 0.494530 0.742832 0.066 Uiso 1 1 calc R U .
C18 C 0.1979(2) 0.3875(5) 0.5251(4) 0.0409(12) Uani 1 1 d . . .
H18A H 0.222923 0.408967 0.520519 0.061 Uiso 1 1 calc R U .
H18B H 0.171125 0.359141 0.477401 0.061 Uiso 1 1 calc R U .
H18C H 0.211073 0.338112 0.564824 0.061 Uiso 1 1 calc R U .
C19 C 0.2216(2) 0.5117(5) 0.6222(4) 0.0440(14) Uani 1 1 d . . .
H19A H 0.235696 0.456434 0.657298 0.066 Uiso 1 1 calc R U .
H19B H 0.209682 0.560464 0.639686 0.066 Uiso 1 1 calc R U .
H19C H 0.246061 0.541669 0.619283 0.066 Uiso 1 1 calc R U .
C20 C 0.1401(3) 0.6713(5) 0.6405(4) 0.0463(14) Uani 1 1 d . . .
H20A H 0.135814 0.697309 0.675732 0.056 Uiso 1 1 calc R U .
H20B H 0.165553 0.694445 0.639690 0.056 Uiso 1 1 calc R U .
O1 O 0.12993(17) 0.5254(3) 0.4102(3) 0.0436(9) Uani 1 1 d . . .
H1A H 0.109796 0.482802 0.397524 0.065 Uiso 1 1 d R U .
O2 O 0.09816(14) 0.4082(3) 0.4712(2) 0.0334(8) Uani 1 1 d . . .
H2 H 0.107531 0.351258 0.471741 0.050 Uiso 1 1 calc R U .
O3 O 0.15876(15) 0.3032(3) 0.6042(2) 0.0375(9) Uani 1 1 d . . .
H3A H 0.156076 0.260881 0.575744 0.056 Uiso 1 1 d R U .
O4 O 0.11157(16) 0.5355(3) 0.8176(2) 0.0417(9) Uani 1 1 d . . .
H4 H 0.119966 0.477782 0.829506 0.062 Uiso 1 1 d R U .
O5 O 0.06171(16) 0.3637(3) 0.7460(3) 0.0403(9) Uani 1 1 d . . .
H5 H 0.054725 0.366076 0.776194 0.061 Uiso 1 1 calc R U .
C1A C 0.1157(2) 0.2086(4) 0.1975(3) 0.0359(12) Uani 1 1 d . . .
H1A1 H 0.081115 0.210109 0.177090 0.043 Uiso 1 1 calc R U .
C2A C 0.1414(3) 0.1482(5) 0.2710(4) 0.0472(15) Uani 1 1 d . . .
H2A1 H 0.118130 0.106781 0.271212 0.057 Uiso 1 1 calc R U .
H2A2 H 0.166159 0.105171 0.276116 0.057 Uiso 1 1 calc R U .
C3A C 0.1643(2) 0.2215(5) 0.3345(4) 0.0424(13) Uani 1 1 d . . .
H3A1 H 0.192880 0.191623 0.381351 0.051 Uiso 1 1 calc R U .
C4A C 0.1805(2) 0.3053(4) 0.3069(4) 0.0372(12) Uani 1 1 d . . .
C5A C 0.1345(2) 0.3168(4) 0.2236(3) 0.0333(11) Uani 1 1 d . . .
C6A C 0.1418(2) 0.3758(4) 0.1725(3) 0.0339(11) Uani 1 1 d . . .
H6A H 0.168695 0.346382 0.174032 0.041 Uiso 1 1 calc R U .
C7A C 0.0970(2) 0.3826(4) 0.0907(3) 0.0349(11) Uani 1 1 d . . .
H7A1 H 0.068938 0.388943 0.091333 0.042 Uiso 1 1 calc R U .
H7A2 H 0.099342 0.444524 0.069777 0.042 Uiso 1 1 calc R U .
C8A C 0.0415(2) 0.3317(4) -0.0445(3) 0.0347(12) Uani 1 1 d . . .
H8A1 H 0.012263 0.298602 -0.056900 0.042 Uiso 1 1 calc R U .
H8A2 H 0.036607 0.403459 -0.046581 0.042 Uiso 1 1 calc R U .
C9A C 0.0759(2) 0.2006(4) 0.0570(4) 0.0360(12) Uani 1 1 d . . .
H9A H 0.047962 0.211542 0.058169 0.043 Uiso 1 1 calc R U .
C10A C 0.1166(2) 0.1669(4) 0.1347(4) 0.0382(12) Uani 1 1 d . . .
C11A C 0.0588(2) 0.1252(4) -0.0070(4) 0.0404(13) Uani 1 1 d . . .
H11C H 0.062525 0.058415 0.013219 0.048 Uiso 1 1 calc R U .
H11D H 0.024225 0.135954 -0.046926 0.048 Uiso 1 1 calc R U .
C12A C 0.0857(3) 0.1301(5) -0.0426(4) 0.0423(13) Uani 1 1 d . . .
H12C H 0.116110 0.093103 -0.010516 0.051 Uiso 1 1 calc R U .
H12D H 0.065935 0.097550 -0.092205 0.051 Uiso 1 1 calc R U .
C13A C 0.0967(2) 0.2334(5) -0.0523(4) 0.0385(12) Uani 1 1 d . . .
C14A C 0.1253(2) 0.2866(4) 0.0240(3) 0.0342(11) Uani 1 1 d . . .
H14C H 0.138098 0.350154 0.021693 0.041 Uiso 1 1 calc R U .
H14D H 0.152059 0.245678 0.064230 0.041 Uiso 1 1 calc R U .
C15A C 0.0859(2) 0.3008(4) 0.0354(3) 0.0351(11) Uani 1 1 d . . .
C16A C 0.0517(2) 0.3011(5) -0.1007(3) 0.0361(12) Uani 1 1 d . . .
C17A C 0.0085(2) 0.2560(6) -0.1732(4) 0.0455(14) Uani 1 1 d . . .
H17D H -0.018025 0.303155 -0.198271 0.068 Uiso 1 1 calc R U .
H17E H -0.001460 0.196356 -0.161371 0.068 Uiso 1 1 calc R U .
H17F H 0.017328 0.239645 -0.206377 0.068 Uiso 1 1 calc R U .
C18A C 0.1964(2) 0.3951(5) 0.3579(4) 0.0413(13) Uani 1 1 d . . .
H18D H 0.218598 0.374613 0.410415 0.062 Uiso 1 1 calc R U .
H18E H 0.168270 0.426484 0.349662 0.062 Uiso 1 1 calc R U .
H18F H 0.212505 0.441662 0.346161 0.062 Uiso 1 1 calc R U .
C19A C 0.2239(2) 0.2705(5) 0.3105(4) 0.0428(13) Uani 1 1 d . . .
H19D H 0.237988 0.326543 0.302395 0.064 Uiso 1 1 calc R U .
H19E H 0.213527 0.221181 0.271525 0.064 Uiso 1 1 calc R U .
H19F H 0.247959 0.241816 0.359913 0.064 Uiso 1 1 calc R U .
C20A C 0.1494(3) 0.1009(5) 0.1478(4) 0.0476(15) Uani 1 1 d . . .
H20C H 0.147675 0.073153 0.107022 0.057 Uiso 1 1 calc R U .
H20D H 0.174418 0.082033 0.197773 0.057 Uiso 1 1 calc R U .
O1A O 0.13045(17) 0.2546(3) 0.3471(3) 0.0443(10) Uani 1 1 d . . .
H1A2 H 0.110523 0.295098 0.317545 0.066 Uiso 1 1 d R U .
O2A O 0.09762(14) 0.3643(3) 0.2241(2) 0.0348(8) Uani 1 1 d . . .
H2A3 H 0.105097 0.423185 0.236827 0.052 Uiso 1 1 calc R U .
O3A O 0.15455(15) 0.4739(3) 0.2018(2) 0.0368(8) Uani 1 1 d . . .
H3A2 H 0.147308 0.517493 0.169106 0.055 Uiso 1 1 d R U .
O4A O 0.12246(16) 0.2230(3) -0.0838(3) 0.0416(9) Uani 1 1 d . . .
H4A H 0.129781 0.278752 -0.090133 0.062 Uiso 1 1 calc R U .
O5A O 0.06403(15) 0.3833(3) -0.1254(2) 0.0402(9) Uani 1 1 d . . .
H5A H 0.078788 0.430748 -0.090050 0.060 Uiso 1 1 d R U .
C1B C 0.0765(2) -0.0374(4) 0.4782(4) 0.0392(12) Uani 1 1 d . . .
H1B H 0.069036 -0.032665 0.515053 0.047 Uiso 1 1 calc R U .
C2B C 0.1180(2) -0.1132(5) 0.5115(5) 0.0498(16) Uani 1 1 d . . .
H2B1 H 0.118601 -0.156961 0.547627 0.060 Uiso 1 1 calc R U .
H2B2 H 0.113938 -0.153792 0.471175 0.060 Uiso 1 1 calc R U .
C3B C 0.1637(2) -0.0534(5) 0.5507(4) 0.0454(14) Uani 1 1 d . . .
H3B H 0.189541 -0.091801 0.554421 0.055 Uiso 1 1 calc R U .
C4B C 0.1493(2) 0.0350(5) 0.4987(4) 0.0409(13) Uani 1 1 d . . .
C5B C 0.10002(19) 0.0646(4) 0.4822(3) 0.0352(12) Uani 1 1 d . . .
C6B C 0.0670(2) 0.1290(4) 0.4128(3) 0.0320(11) Uani 1 1 d . . .
H6B H 0.059276 0.094381 0.367119 0.038 Uiso 1 1 calc R U .
C7B C 0.0204(2) 0.1580(4) 0.4012(3) 0.0360(12) Uani 1 1 d . . .
H7B1 H 0.027483 0.165298 0.451239 0.043 Uiso 1 1 calc R U .
H7B2 H 0.010517 0.223259 0.376873 0.043 Uiso 1 1 calc R U .
C8B C -0.0226(2) 0.0884(4) 0.3547(3) 0.0335(11) Uani 1 1 d . . .
C9B C -0.0145(2) -0.0160(4) 0.3881(4) 0.0383(12) Uani 1 1 d . . .
H9B H -0.008245 -0.006959 0.437869 0.046 Uiso 1 1 calc R U .
C10B C 0.0303(2) -0.0657(4) 0.4046(4) 0.0383(12) Uani 1 1 d . . .
C11B C -0.0610(2) -0.0759(5) 0.3403(4) 0.0437(14) Uani 1 1 d . . .
H11E H -0.081519 -0.058565 0.355876 0.052 Uiso 1 1 calc R U .
H11F H -0.052754 -0.146185 0.351854 0.052 Uiso 1 1 calc R U .
C12B C -0.0908(3) -0.0625(5) 0.2548(4) 0.0454(14) Uani 1 1 d . . .
H12E H -0.076758 -0.103036 0.235446 0.054 Uiso 1 1 calc R U .
H12F H -0.123911 -0.085887 0.231043 0.054 Uiso 1 1 calc R U .
C13B C -0.0923(2) 0.0447(5) 0.2332(3) 0.0391(12) Uani 1 1 d . . .
C14B C -0.0402(2) 0.0805(4) 0.2732(3) 0.0358(12) Uani 1 1 d . . .
H14E H -0.021045 0.032476 0.267948 0.043 Uiso 1 1 calc R U .
H14F H -0.039258 0.144782 0.253487 0.043 Uiso 1 1 calc R U .
C15B C -0.0671(2) 0.1337(4) 0.3457(3) 0.0358(11) Uani 1 1 d . . .
H15C H -0.071737 0.101983 0.380926 0.043 Uiso 1 1 calc R U .
H15D H -0.062183 0.204829 0.356749 0.043 Uiso 1 1 calc R U .
C16B C -0.1116(2) 0.1164(5) 0.2636(3) 0.0372(12) Uani 1 1 d . . .
C17B C -0.1563(2) 0.0813(6) 0.2552(4) 0.0494(15) Uani 1 1 d . . .
H17G H -0.164644 0.128692 0.278861 0.074 Uiso 1 1 calc R U .
H17H H -0.149951 0.017278 0.279524 0.074 Uiso 1 1 calc R U .
H17I H -0.183092 0.075409 0.201806 0.074 Uiso 1 1 calc R U .
C18B C 0.1893(2) 0.1134(5) 0.5373(4) 0.0464(14) Uani 1 1 d . . .
H18G H 0.193265 0.138055 0.582109 0.070 Uiso 1 1 calc R U .
H18H H 0.180578 0.167800 0.502478 0.070 Uiso 1 1 calc R U .
H18I H 0.219514 0.084196 0.551870 0.070 Uiso 1 1 calc R U .
C19B C 0.1427(2) 0.0040(5) 0.4269(4) 0.0462(15) Uani 1 1 d . . .
H19G H 0.169360 -0.038504 0.439760 0.069 Uiso 1 1 calc R U .
H19H H 0.142128 0.062379 0.400636 0.069 Uiso 1 1 calc R U .
H19I H 0.112386 -0.031723 0.394208 0.069 Uiso 1 1 calc R U .
C20B C 0.0266(3) -0.1339(5) 0.3579(4) 0.0457(14) Uani 1 1 d . . .
H20E H 0.054396 -0.167828 0.370514 0.055 Uiso 1 1 calc R U .
H20F H -0.003761 -0.148231 0.312168 0.055 Uiso 1 1 calc R U .
O1B O -0.11987(18) 0.0469(4) 0.1527(3) 0.0473(10) Uani 1 1 d . . .
H1B1 H -0.119871 0.104153 0.138724 0.071 Uiso 1 1 calc R U .
O2B O -0.12587(16) 0.2057(3) 0.2209(3) 0.0444(10) Uani 1 1 d . . .
H2B3 H -0.102193 0.243604 0.240532 0.067 Uiso 1 1 calc R U .
O3B O 0.09242(15) 0.2194(3) 0.4236(2) 0.0364(9) Uani 1 1 d . . .
H3B1 H 0.105005 0.215682 0.401182 0.055 Uiso 1 1 calc R U .
O4B O 0.10975(15) 0.1143(3) 0.5475(2) 0.0375(9) Uani 1 1 d . . .
H4B H 0.095215 0.163920 0.523739 0.056 Uiso 1 1 d R U .
O5B O 0.17867(18) -0.0257(4) 0.6247(3) 0.0536(12) Uani 1 1 d . . .
H5B H 0.158754 0.018576 0.607187 0.080 Uiso 1 1 d R U .
C1C C 0.0740(2) 0.8109(4) 0.1698(4) 0.0371(12) Uani 1 1 d . . .
H1C H 0.069230 0.805991 0.120928 0.045 Uiso 1 1 calc R U .
C2C C 0.1124(2) 0.8901(5) 0.2157(4) 0.0451(14) Uani 1 1 d . . .
H2C1 H 0.113416 0.936135 0.182220 0.054 Uiso 1 1 calc R U .
H2C2 H 0.105864 0.927709 0.246737 0.054 Uiso 1 1 calc R U .
C3C C 0.1591(2) 0.8345(5) 0.2647(4) 0.0461(14) Uani 1 1 d . . .
H3C H 0.183157 0.874951 0.309463 0.055 Uiso 1 1 calc R U .
C4C C 0.1454(2) 0.7435(4) 0.2896(4) 0.0380(12) Uani 1 1 d . . .
C5C C 0.0981(2) 0.7109(4) 0.2128(3) 0.0331(11) Uani 1 1 d . . .
C6C C 0.06404(19) 0.6434(4) 0.2159(3) 0.0308(11) Uani 1 1 d . . .
H6C H 0.052600 0.677571 0.242253 0.037 Uiso 1 1 calc R U .
C7C C 0.0209(2) 0.6099(4) 0.1382(3) 0.0333(11) Uani 1 1 d . . .
H7C1 H 0.019916 0.603803 0.091868 0.040 Uiso 1 1 d R U .
H7C2 H 0.011625 0.546586 0.145446 0.040 Uiso 1 1 d R U .
C8C C -0.0243(2) 0.6742(4) 0.0985(3) 0.0341(11) Uani 1 1 d . . .
C9C C -0.0166(2) 0.7810(4) 0.0820(3) 0.0362(12) Uani 1 1 d . . .
H9C H -0.007198 0.773957 0.047612 0.043 Uiso 1 1 calc R U .
C10C C 0.0246(2) 0.8339(4) 0.1504(4) 0.0366(12) Uani 1 1 d . . .
C11C C -0.0651(2) 0.8358(5) 0.0363(4) 0.0395(12) Uani 1 1 d . . .
H11G H -0.082184 0.818518 -0.017233 0.047 Uiso 1 1 calc R U .
H11H H -0.058426 0.907050 0.041179 0.047 Uiso 1 1 calc R U .
C12C C -0.0990(2) 0.8157(5) 0.0580(4) 0.0424(13) Uani 1 1 d . . .
H12G H -0.089159 0.856736 0.101821 0.051 Uiso 1 1 calc R U .
H12H H -0.132064 0.834788 0.015775 0.051 Uiso 1 1 calc R U .
C13C C -0.0986(2) 0.7087(4) 0.0771(3) 0.0358(12) Uani 1 1 d . . .
C14C C -0.0473(2) 0.6781(4) 0.1398(3) 0.0347(11) Uani 1 1 d . . .
H14G H -0.046411 0.613169 0.160558 0.042 Uiso 1 1 calc R U .
H14H H -0.031250 0.727001 0.180805 0.042 Uiso 1 1 calc R U .
C15C C -0.0640(2) 0.6261(4) 0.0229(3) 0.0362(11) Uani 1 1 d . . .
H15E H -0.056693 0.555830 0.023106 0.043 Uiso 1 1 calc R U .
H15F H -0.066186 0.658842 -0.018791 0.043 Uiso 1 1 calc R U .
C16C C -0.1121(2) 0.6373(4) 0.0127(3) 0.0357(12) Uani 1 1 d . . .
C17C C -0.1555(2) 0.6654(5) -0.0660(4) 0.0461(14) Uani 1 1 d . . .
H17J H -0.160468 0.615752 -0.101883 0.069 Uiso 1 1 calc R U .
H17K H -0.149789 0.729272 -0.079514 0.069 Uiso 1 1 calc R U .
H17L H -0.184004 0.669169 -0.067044 0.069 Uiso 1 1 calc R U .
C18C C 0.1349(3) 0.7738(5) 0.3454(4) 0.0472(15) Uani 1 1 d . . .
H18J H 0.163787 0.802378 0.390379 0.071 Uiso 1 1 calc R U .
H18K H 0.125183 0.715950 0.359496 0.071 Uiso 1 1 calc R U .
H18L H 0.108925 0.822318 0.321736 0.071 Uiso 1 1 calc R U .
C19C C 0.1865(2) 0.6681(5) 0.3292(4) 0.0462(14) Uani 1 1 d . . .
H19J H 0.215972 0.699945 0.370874 0.069 Uiso 1 1 calc R U .
H19K H 0.191596 0.642189 0.293386 0.069 Uiso 1 1 calc R U .
H19L H 0.178159 0.614296 0.348636 0.069 Uiso 1 1 calc R U .
C20C C 0.0175(2) 0.8998(5) 0.1875(4) 0.0461(14) Uani 1 1 d . . .
H20G H -0.014119 0.914449 0.170943 0.055 Uiso 1 1 calc R U .
H20H H 0.044151 0.931908 0.230405 0.055 Uiso 1 1 calc R U .
O1C O 0.17783(18) 0.8080(4) 0.2246(3) 0.0522(11) Uani 1 1 d . . .
H1C1 H 0.161831 0.761151 0.195472 0.078 Uiso 1 1 calc R U .
O2C O 0.11098(14) 0.6630(3) 0.1688(2) 0.0364(8) Uani 1 1 d . . .
H2C H 0.096093 0.613824 0.165607 0.055 Uiso 1 1 d R U .
O3C O 0.09021(15) 0.5555(3) 0.2569(2) 0.0365(8) Uani 1 1 d . . .
H3C1 H 0.098449 0.559098 0.300877 0.055 Uiso 1 1 calc R U .
O4C O -0.13074(15) 0.6996(3) 0.0974(3) 0.0417(9) Uani 1 1 d . . .
H4C H -0.123694 0.649101 0.123743 0.063 Uiso 1 1 calc R U .
O5C O -0.12174(16) 0.5400(3) 0.0300(3) 0.0423(9) Uani 1 1 d . . .
H5C H -0.146797 0.561816 0.020484 0.063 Uiso 1 1 d R U .
O1W O 0.16880(18) 0.3829(4) 0.9070(3) 0.0553(12) Uani 1 1 d . . .
H1WA H 0.192641 0.367317 0.907513 0.083 Uiso 1 1 d R U .
H1WB H 0.179399 0.417101 0.945982 0.083 Uiso 1 1 d R U .
O2W O 0.21707(18) 0.2879(4) 0.8502(3) 0.0571(13) Uani 1 1 d . . .
H2WA H 0.238304 0.260072 0.891592 0.086 Uiso 1 1 d R U .
H2WB H 0.224961 0.279613 0.821049 0.086 Uiso 1 1 d R U .
O3W O 0.2160(2) 0.4857(6) 1.0343(4) 0.083(2) Uani 1 1 d . . .
H3WA H 0.212791 0.464220 1.066946 0.125 Uiso 1 1 d R U .
H3WB H 0.244070 0.470663 1.048862 0.125 Uiso 1 1 d R U .
O4W O 0.2944(2) 0.4714(6) 1.0356(4) 0.0812(19) Uani 1 1 d . . .
H4WA H 0.295146 0.481555 0.998628 0.122 Uiso 1 1 d R U .
H4WB H 0.321686 0.486758 1.075350 0.122 Uiso 1 1 d R U .
O5W O 0.2390(4) 0.3972(7) 0.1579(6) 0.049(2) Uani 0.5 1 d . . P
H5WA H 0.260194 0.354580 0.171853 0.074 Uiso 1 1 d R U .
O6W O 0.2781(2) 0.2678(5) 1.0049(4) 0.0681(15) Uani 1 1 d . . .
H6WA H 0.306664 0.255401 1.042624 0.102 Uiso 1 1 d R U .
H6WB H 0.272061 0.326961 1.008509 0.102 Uiso 1 1 d R U .
O7W O 0.26291(17) 0.7473(4) 0.2532(3) 0.0517(11) Uani 1 1 d . . .
H7WA H 0.277037 0.787815 0.289418 0.078 Uiso 1 1 d R U .
H7WB H 0.260866 0.693018 0.269827 0.078 Uiso 1 1 d R U .
O8W O 0.2199(2) 0.1554(6) 0.0312(4) 0.0773(18) Uani 1 1 d . . .
H8WA H 0.191147 0.172149 -0.003150 0.116 Uiso 1 1 d R U .
H8WB H 0.237357 0.176709 0.018980 0.116 Uiso 1 1 d R U .
O9W O 0.24198(19) 0.5406(5) 0.2467(4) 0.0630(14) Uani 1 1 d . . .
H9WA H 0.239329 0.516342 0.209156 0.094 Uiso 1 1 d R U .
H9WB H 0.260232 0.502876 0.283850 0.094 Uiso 1 1 d R U .
O10W O 0.2609(11) 0.190(3) 1.1827(16) 0.096(11) Uani 0.25 1 d . . P
H10W H 0.253762 0.196778 1.132727 0.144 Uiso 0.5 1 d R U P

loop_
_atom_site_aniso_label
_atom_site_aniso_U_11
_atom_site_aniso_U_22
_atom_site_aniso_U_33
_atom_site_aniso_U_23
_atom_site_aniso_U_13
_atom_site_aniso_U_12
C1 0.048(3) 0.026(3) 0.040(3) 0.000(2) 0.029(3) 0.003(2)
C2 0.058(4) 0.032(3) 0.051(3) 0.002(3) 0.038(3) 0.000(3)
C3 0.052(3) 0.034(3) 0.043(3) -0.003(2) 0.035(3) -0.008(2)
C4 0.042(3) 0.032(3) 0.044(3) -0.002(2) 0.032(3) -0.001(2)
C5 0.041(3) 0.026(3) 0.042(3) -0.003(2) 0.028(2) -0.003(2)
C6 0.046(3) 0.026(3) 0.039(3) 0.005(2) 0.030(2) 0.004(2)
C7 0.043(3) 0.027(2) 0.040(3) 0.001(2) 0.028(2) 0.002(2)
C8 0.041(3) 0.029(3) 0.039(3) 0.003(2) 0.028(2) 0.006(2)
C9 0.046(3) 0.031(3) 0.041(3) 0.002(2) 0.032(3) 0.002(2)
C10 0.048(3) 0.026(3) 0.047(3) 0.005(2) 0.033(3) 0.006(2)
C11 0.054(3) 0.034(3) 0.043(3) 0.001(2) 0.033(3) 0.008(3)
C12 0.059(4) 0.035(3) 0.049(3) 0.001(3) 0.040(3) 0.006(3)
C13 0.049(3) 0.038(3) 0.038(3) -0.003(2) 0.031(3) 0.003(2)
C14 0.043(3) 0.032(3) 0.041(3) 0.000(2) 0.030(3) 0.001(2)
C15 0.045(3) 0.031(3) 0.041(3) 0.001(2) 0.030(3) 0.002(2)
C16 0.041(3) 0.035(3) 0.045(3) 0.002(2) 0.029(3) 0.005(2)
C17 0.046(3) 0.049(3) 0.048(3) 0.002(3) 0.034(3) 0.008(3)
C18 0.044(3) 0.035(3) 0.055(3) 0.002(3) 0.035(3) 0.003(2)
C19 0.038(3) 0.049(3) 0.050(3) -0.006(3) 0.029(3) -0.008(3)
C20 0.067(4) 0.031(3) 0.053(3) 0.000(3) 0.042(3) -0.001(3)
O1 0.053(2) 0.042(2) 0.046(2) 0.0019(19) 0.036(2) -0.0031(19)
O2 0.0395(19) 0.0270(18) 0.0365(19) -0.0017(15) 0.0243(17) 0.0010(15)
O3 0.050(2) 0.0268(19) 0.047(2) 0.0014(17) 0.0348(19) 0.0057(17)
O4 0.051(2) 0.041(2) 0.042(2) -0.0018(18) 0.0319(19) 0.0047(18)
O5 0.045(2) 0.041(2) 0.047(2) 0.0062(18) 0.034(2) 0.0045(17)
C1A 0.046(3) 0.030(3) 0.045(3) 0.002(2) 0.035(3) -0.001(2)
C2A 0.075(4) 0.030(3) 0.054(4) -0.002(3) 0.048(4) -0.007(3)
C3A 0.053(3) 0.034(3) 0.052(3) 0.004(3) 0.038(3) 0.004(3)
C4A 0.045(3) 0.034(3) 0.046(3) 0.000(2) 0.034(3) 0.000(2)
C5A 0.041(3) 0.029(3) 0.040(3) -0.003(2) 0.030(2) 0.001(2)
C6A 0.037(3) 0.030(3) 0.040(3) -0.001(2) 0.026(2) -0.003(2)
C7A 0.040(3) 0.029(3) 0.042(3) -0.004(2) 0.028(2) -0.004(2)
C8A 0.040(3) 0.035(3) 0.043(3) -0.005(2) 0.032(3) -0.002(2)
C9A 0.045(3) 0.029(3) 0.049(3) -0.004(2) 0.036(3) -0.005(2)
C10A 0.049(3) 0.029(3) 0.051(3) -0.005(2) 0.038(3) -0.006(2)
C11A 0.052(3) 0.030(3) 0.052(3) -0.007(3) 0.038(3) -0.003(2)
C12A 0.053(3) 0.038(3) 0.052(3) -0.011(3) 0.040(3) -0.007(3)
C13A 0.044(3) 0.039(3) 0.047(3) -0.001(2) 0.035(3) 0.003(2)
C14A 0.035(3) 0.032(3) 0.046(3) 0.002(2) 0.030(2) 0.000(2)
C15A 0.047(3) 0.030(3) 0.045(3) -0.002(2) 0.037(3) -0.001(2)
C16A 0.041(3) 0.040(3) 0.042(3) -0.008(3) 0.032(3) -0.004(2)
C17A 0.040(3) 0.056(4) 0.043(3) -0.008(3) 0.026(3) -0.002(3)
C18A 0.047(3) 0.035(3) 0.046(3) -0.006(3) 0.030(3) -0.003(2)
C19A 0.044(3) 0.038(3) 0.056(4) 0.004(3) 0.035(3) 0.006(2)
C20A 0.062(4) 0.033(3) 0.061(4) -0.001(3) 0.044(4) 0.004(3)
O1A 0.056(2) 0.042(2) 0.054(2) 0.001(2) 0.043(2) -0.0019(19)
O2A 0.040(2) 0.0288(19) 0.048(2) -0.0051(17) 0.0327(19) -0.0036(16)
O3A 0.042(2) 0.0291(19) 0.046(2) -0.0023(17) 0.0302(18) -0.0055(16)
O4A 0.047(2) 0.044(2) 0.053(2) -0.0021(19) 0.040(2) 0.0001(18)
O5A 0.043(2) 0.046(2) 0.038(2) 0.0030(18) 0.0281(18) -0.0005(18)
C1B 0.049(3) 0.028(3) 0.048(3) 0.004(2) 0.033(3) 0.003(2)
C2B 0.047(3) 0.032(3) 0.063(4) 0.010(3) 0.029(3) 0.010(3)
C3B 0.047(3) 0.033(3) 0.055(4) 0.005(3) 0.029(3) 0.013(3)
C4B 0.039(3) 0.037(3) 0.053(3) 0.000(3) 0.031(3) 0.006(2)
C5B 0.033(3) 0.038(3) 0.041(3) -0.005(2) 0.025(2) 0.001(2)
C6B 0.037(3) 0.024(2) 0.038(3) -0.001(2) 0.024(2) 0.000(2)
C7B 0.041(3) 0.028(3) 0.045(3) 0.000(2) 0.029(3) 0.001(2)
C8B 0.040(3) 0.030(3) 0.044(3) 0.006(2) 0.033(3) 0.004(2)
C9B 0.051(3) 0.029(3) 0.049(3) 0.000(2) 0.038(3) -0.002(2)
C10B 0.052(3) 0.023(2) 0.053(3) 0.004(2) 0.039(3) -0.001(2)
C11B 0.054(3) 0.033(3) 0.056(4) 0.003(3) 0.040(3) -0.006(3)
C12B 0.054(3) 0.030(3) 0.059(4) -0.003(3) 0.037(3) -0.007(3)
C13B 0.046(3) 0.037(3) 0.040(3) -0.003(2) 0.028(3) -0.006(2)
C14B 0.047(3) 0.029(3) 0.044(3) 0.004(2) 0.035(3) 0.001(2)
C15B 0.038(3) 0.033(3) 0.045(3) -0.001(2) 0.029(3) 0.001(2)
C16B 0.035(3) 0.039(3) 0.043(3) 0.007(2) 0.027(3) 0.000(2)
C17B 0.042(3) 0.053(4) 0.061(4) 0.009(3) 0.035(3) -0.004(3)
C18B 0.039(3) 0.043(3) 0.060(4) -0.002(3) 0.031(3) -0.001(3)
C19B 0.050(3) 0.037(3) 0.064(4) -0.005(3) 0.040(3) 0.004(3)
C20B 0.051(3) 0.036(3) 0.059(4) -0.004(3) 0.038(3) 0.005(3)
O1B 0.054(2) 0.045(3) 0.041(2) -0.0022(19) 0.027(2) -0.007(2)
O2B 0.040(2) 0.041(2) 0.055(3) 0.008(2) 0.030(2) 0.0034(18)
O3B 0.045(2) 0.0281(19) 0.051(2) -0.0012(16) 0.0366(19) -0.0032(16)
O4B 0.044(2) 0.033(2) 0.038(2) 0.0029(16) 0.0262(18) 0.0068(16)
O5B 0.053(3) 0.053(3) 0.052(3) 0.010(2) 0.030(2) 0.017(2)
C1C 0.042(3) 0.031(3) 0.051(3) 0.002(2) 0.034(3) -0.003(2)
C2C 0.049(3) 0.027(3) 0.066(4) -0.003(3) 0.038(3) -0.005(2)
C3C 0.046(3) 0.039(3) 0.061(4) -0.010(3) 0.036(3) -0.009(3)
C4C 0.038(3) 0.034(3) 0.046(3) -0.006(3) 0.027(3) -0.003(2)
C5C 0.038(3) 0.029(3) 0.044(3) -0.002(2) 0.031(2) -0.003(2)
C6C 0.035(2) 0.023(2) 0.041(3) 0.000(2) 0.027(2) -0.001(2)
C7C 0.038(3) 0.025(2) 0.043(3) -0.003(2) 0.027(3) -0.002(2)
C8C 0.039(3) 0.030(3) 0.038(3) 0.002(2) 0.025(2) 0.000(2)
C9C 0.047(3) 0.031(3) 0.044(3) 0.003(2) 0.035(3) 0.003(2)
C10C 0.042(3) 0.027(3) 0.051(3) 0.007(2) 0.033(3) 0.001(2)
C11C 0.043(3) 0.036(3) 0.046(3) 0.008(3) 0.030(3) 0.006(2)
C12C 0.041(3) 0.037(3) 0.057(4) 0.006(3) 0.034(3) 0.006(2)
C13C 0.037(3) 0.039(3) 0.043(3) 0.005(2) 0.030(3) 0.002(2)
C14C 0.043(3) 0.028(2) 0.044(3) 0.005(2) 0.031(3) 0.002(2)
C15C 0.037(3) 0.035(3) 0.039(3) -0.003(2) 0.024(2) -0.002(2)
C16C 0.035(3) 0.032(3) 0.042(3) 0.005(2) 0.024(2) 0.000(2)
C17C 0.045(3) 0.053(4) 0.041(3) 0.005(3) 0.026(3) 0.007(3)
C18C 0.049(3) 0.045(3) 0.049(3) -0.015(3) 0.030(3) -0.006(3)
C19C 0.036(3) 0.043(3) 0.053(4) -0.007(3) 0.023(3) 0.000(3)
C20C 0.047(3) 0.037(3) 0.064(4) -0.006(3) 0.038(3) 0.000(3)
O1C 0.053(3) 0.051(3) 0.070(3) -0.008(2) 0.047(3) -0.010(2)
O2C 0.0381(19) 0.037(2) 0.047(2) -0.0037(17) 0.0320(18) -0.0017(16)
O3C 0.046(2) 0.0291(19) 0.041(2) 0.0024(16) 0.0296(19) 0.0052(16)
O4C 0.039(2) 0.048(2) 0.052(2) 0.005(2) 0.035(2) 0.0040(18)
O5C 0.044(2) 0.035(2) 0.053(2) -0.0008(19) 0.032(2) -0.0083(17)
O1W 0.052(3) 0.059(3) 0.061(3) 0.005(2) 0.038(2) 0.006(2)
O2W 0.049(2) 0.063(3) 0.064(3) -0.006(3) 0.036(2) -0.002(2)
O3W 0.059(3) 0.091(5) 0.087(5) -0.009(4) 0.037(3) 0.011(3)
O4W 0.066(4) 0.073(4) 0.084(4) -0.006(4) 0.033(3) -0.001(3)
O5W 0.058(5) 0.045(5) 0.050(5) -0.010(4) 0.035(5) -0.009(4)
O6W 0.061(3) 0.062(3) 0.080(4) 0.005(3) 0.042(3) 0.009(3)
O7W 0.048(2) 0.052(3) 0.056(3) -0.001(2) 0.031(2) 0.001(2)
O8W 0.060(3) 0.084(5) 0.090(5) -0.001(4) 0.046(3) 0.001(3)
O9W 0.047(2) 0.064(3) 0.074(3) 0.002(3) 0.034(3) -0.006(2)
O10W 0.086(18) 0.12(3) 0.055(13) 0.007(16) 0.028(13) 0.047(19)

loop_
_atom_type_symbol
_atom_type_description
_atom_type_scat_dispersion_real
_atom_type_scat_dispersion_imag
_atom_type_scat_source
C C 0.0181 0.0091 'International Tables Vol C Tables 4.2.6.8 and 6.1.1.4'
H H 0.0000 0.0000 'International Tables Vol C Tables 4.2.6.8 and 6.1.1.4'
O O 0.0492 0.0322 'International Tables Vol C Tables 4.2.6.8 and 6.1.1.4'

loop_
_geom_angle_atom_site_label_1
_geom_angle_atom_site_label_2
_geom_angle_atom_site_label_3
_geom_angle
C10 C1 C2 116.6(5)
C10 C1 C5 116.7(5)
C2 C1 C5 106.5(5)
C10 C1 H1 105.3
C2 C1 H1 105.3
C5 C1 H1 105.3
C3 C2 C1 105.5(5)
C3 C2 H2A 110.6
C1 C2 H2A 110.6
C3 C2 H2B 110.6
C1 C2 H2B 110.6
H2A C2 H2B 108.8
O1 C3 C2 109.9(5)
O1 C3 C4 112.5(5)
C2 C3 C4 104.1(5)
O1 C3 H3 110.1
C2 C3 H3 110.1
C4 C3 H3 110.1
C18 C4 C19 108.0(5)
C18 C4 C3 111.8(5)
C19 C4 C3 109.3(5)
C18 C4 C5 115.7(5)
C19 C4 C5 111.0(5)
C3 C4 C5 100.9(4)
O2 C5 C6 109.5(5)
O2 C5 C4 109.1(4)
C6 C5 C4 115.6(5)
O2 C5 C1 103.7(4)
C6 C5 C1 114.9(5)
C4 C5 C1 103.3(4)
O3 C6 C7 107.7(4)
O3 C6 C5 106.3(4)
C7 C6 C5 114.0(5)
O3 C6 H6 109.6
C7 C6 H6 109.6
C5 C6 H6 109.6
C6 C7 C8 118.4(5)
C6 C7 H7A 107.7
C8 C7 H7A 107.7
C6 C7 H7B 107.7
C8 C7 H7B 107.7
H7A C7 H7B 107.1
C7 C8 C14 114.3(5)
C7 C8 C9 113.0(5)
C14 C8 C9 109.2(5)
C7 C8 C15 109.0(5)
C14 C8 C15 102.2(4)
C9 C8 C15 108.3(4)
C10 C9 C11 115.7(5)
C10 C9 C8 112.2(5)
C11 C9 C8 109.2(5)
C10 C9 H9 106.4
C11 C9 H9 106.4
C8 C9 H9 106.4
C20 C10 C9 122.4(6)
C20 C10 C1 123.3(6)
C9 C10 C1 114.1(5)
C12 C11 C9 116.0(5)
C12 C11 H11A 108.3
C9 C11 H11A 108.3
C12 C11 H11B 108.3
C9 C11 H11B 108.3
H11A C11 H11B 107.4
C11 C12 C13 113.5(5)
C11 C12 H12A 108.9
C13 C12 H12A 108.9
C11 C12 H12B 108.9
C13 C12 H12B 108.9
H12A C12 H12B 107.7
O4 C13 C14 115.0(5)
O4 C13 C12 105.5(5)
C14 C13 C12 108.4(5)
O4 C13 C16 112.4(5)
C14 C13 C16 101.9(5)
C12 C13 C16 113.8(5)
C13 C14 C8 101.5(5)
C13 C14 H14A 111.5
C8 C14 H14A 111.5
C13 C14 H14B 111.5
C8 C14 H14B 111.5
H14A C14 H14B 109.3
C16 C15 C8 107.7(5)
C16 C15 H15A 110.2
C8 C15 H15A 110.2
C16 C15 H15B 110.2
C8 C15 H15B 110.2
H15A C15 H15B 108.5
O5 C16 C17 107.5(5)
O5 C16 C15 107.4(5)
C17 C16 C15 114.3(5)
O5 C16 C13 108.1(5)
C17 C16 C13 116.5(5)
C15 C16 C13 102.7(5)
C16 C17 H17A 109.5
C16 C17 H17B 109.5
H17A C17 H17B 109.5
C16 C17 H17C 109.5
H17A C17 H17C 109.5
H17B C17 H17C 109.5
C4 C18 H18A 109.5
C4 C18 H18B 109.5
H18A C18 H18B 109.5
C4 C18 H18C 109.5
H18A C18 H18C 109.5
H18B C18 H18C 109.5
C4 C19 H19A 109.5
C4 C19 H19B 109.5
H19A C19 H19B 109.5
C4 C19 H19C 109.5
H19A C19 H19C 109.5
H19B C19 H19C 109.5
C10 C20 H20A 120.0
C10 C20 H20B 120.0
H20A C20 H20B 120.0
C3 O1 H1A 122.5
C5 O2 H2 109.5
C6 O3 H3A 143.1
C13 O4 H4 97.2
C16 O5 H5 109.5
C10A C1A C2A 117.0(5)
C10A C1A C5A 116.9(5)
C2A C1A C5A 105.0(5)
C10A C1A H1A1 105.6
C2A C1A H1A1 105.6
C5A C1A H1A1 105.6
C3A C2A C1A 106.4(5)
C3A C2A H2A1 110.4
C1A C2A H2A1 110.4
C3A C2A H2A2 110.4
C1A C2A H2A2 110.4
H2A1 C2A H2A2 108.6
O1A C3A C2A 110.8(6)
O1A C3A C4A 112.3(5)
C2A C3A C4A 103.4(5)
O1A C3A H3A1 110.1
C2A C3A H3A1 110.1
C4A C3A H3A1 110.1
C18A C4A C19A 107.4(5)
C18A C4A C3A 110.6(5)
C19A C4A C3A 109.2(5)
C18A C4A C5A 117.1(5)
C19A C4A C5A 111.5(5)
C3A C4A C5A 100.8(5)
O2A C5A C6A 108.2(5)
O2A C5A C4A 108.5(4)
C6A C5A C4A 115.2(5)
O2A C5A C1A 104.2(4)
C6A C5A C1A 115.8(5)
C4A C5A C1A 104.2(5)
O3A C6A C5A 107.2(5)
O3A C6A C7A 107.5(5)
C5A C6A C7A 114.3(5)
O3A C6A H6A 109.3
C5A C6A H6A 109.3
C7A C6A H6A 109.3
C15A C7A C6A 119.9(5)
C15A C7A H7A1 107.3
C6A C7A H7A1 107.3
C15A C7A H7A2 107.3
C6A C7A H7A2 107.3
H7A1 C7A H7A2 106.9
C16A C8A C15A 107.4(4)
C16A C8A H8A1 110.2
C15A C8A H8A1 110.2
C16A C8A H8A2 110.2
C15A C8A H8A2 110.2
H8A1 C8A H8A2 108.5
C10A C9A C15A 113.1(5)
C10A C9A C11A 115.5(5)
C15A C9A C11A 109.4(5)
C10A C9A H9A 106.1
C15A C9A H9A 106.1
C11A C9A H9A 106.1
C20A C10A C9A 123.1(6)
C20A C10A C1A 122.1(6)
C9A C10A C1A 114.7(5)
C12A C11A C9A 115.0(5)
C12A C11A H11C 108.5
C9A C11A H11C 108.5
C12A C11A H11D 108.5
C9A C11A H11D 108.5
H11C C11A H11D 107.5
C13A C12A C11A 113.4(5)
C13A C12A H12C 108.9
C11A C12A H12C 108.9
C13A C12A H12D 108.9
C11A C12A H12D 108.9
H12C C12A H12D 107.7
O4A C13A C12A 105.4(5)
O4A C13A C14A 113.8(5)
C12A C13A C14A 109.4(5)
O4A C13A C16A 112.5(5)
C12A C13A C16A 114.4(5)
C14A C13A C16A 101.6(5)
C13A C14A C15A 100.9(4)
C13A C14A H14C 111.6
C15A C14A H14C 111.6
C13A C14A H14D 111.6
C15A C14A H14D 111.6
H14C C14A H14D 109.4
C7A C15A C14A 113.6(5)
C7A C15A C9A 112.9(5)
C14A C15A C9A 108.9(5)
C7A C15A C8A 108.7(5)
C14A C15A C8A 102.5(4)
C9A C15A C8A 109.7(5)
O5A C16A C17A 104.1(5)
O5A C16A C8A 111.5(5)
C17A C16A C8A 114.0(5)
O5A C16A C13A 108.7(4)
C17A C16A C13A 115.9(5)
C8A C16A C13A 102.8(5)
C16A C17A H17D 109.5
C16A C17A H17E 109.5
H17D C17A H17E 109.5
C16A C17A H17F 109.5
H17D C17A H17F 109.5
H17E C17A H17F 109.5
C4A C18A H18D 109.5
C4A C18A H18E 109.5
H18D C18A H18E 109.5
C4A C18A H18F 109.5
H18D C18A H18F 109.5
H18E C18A H18F 109.5
C4A C19A H19D 109.5
C4A C19A H19E 109.5
H19D C19A H19E 109.5
C4A C19A H19F 109.5
H19D C19A H19F 109.5
H19E C19A H19F 109.5
C10A C20A H20C 120.0
C10A C20A H20D 120.0
H20C C20A H20D 120.0
C3A O1A H1A2 117.0
C5A O2A H2A3 109.5
C6A O3A H3A2 114.1
C13A O4A H4A 109.5
C16A O5A H5A 111.9
C10B C1B C2B 115.6(5)
C10B C1B C5B 117.7(5)
C2B C1B C5B 104.8(5)
C10B C1B H1B 105.9
C2B C1B H1B 105.9
C5B C1B H1B 105.9
C3B C2B C1B 105.7(5)
C3B C2B H2B1 110.6
C1B C2B H2B1 110.6
C3B C2B H2B2 110.6
C1B C2B H2B2 110.6
H2B1 C2B H2B2 108.7
O5B C3B C2B 109.4(6)
O5B C3B C4B 112.7(5)
C2B C3B C4B 103.5(5)
O5B C3B H3B 110.4
C2B C3B H3B 110.4
C4B C3B H3B 110.4
C19B C4B C3B 110.3(5)
C19B C4B C18B 107.1(5)
C3B C4B C18B 110.2(5)
C19B C4B C5B 111.4(5)
C3B C4B C5B 101.3(5)
C18B C4B C5B 116.5(5)
O4B C5B C6B 109.1(4)
O4B C5B C4B 108.5(4)
C6B C5B C4B 115.8(5)
O4B C5B C1B 105.7(5)
C6B C5B C1B 113.2(5)
C4B C5B C1B 103.9(5)
O3B C6B C5B 107.7(4)
O3B C6B C7B 106.7(4)
C5B C6B C7B 113.4(5)
O3B C6B H6B 109.7
C5B C6B H6B 109.7
C7B C6B H6B 109.7
C8B C7B C6B 117.3(5)
C8B C7B H7B1 108.0
C6B C7B H7B1 108.0
C8B C7B H7B2 108.0
C6B C7B H7B2 108.0
H7B1 C7B H7B2 107.2
C14B C8B C7B 112.5(4)
C14B C8B C9B 109.3(5)
C7B C8B C9B 114.8(5)
C14B C8B C15B 102.2(5)
C7B C8B C15B 109.4(5)
C9B C8B C15B 107.7(4)
C10B C9B C11B 115.6(5)
C10B C9B C8B 112.8(5)
C11B C9B C8B 110.0(5)
C10B C9B H9B 105.9
C11B C9B H9B 105.9
C8B C9B H9B 105.9
C20B C10B C1B 124.3(6)
C20B C10B C9B 120.7(6)
C1B C10B C9B 114.9(5)
C9B C11B C12B 116.4(5)
C9B C11B H11E 108.2
C12B C11B H11E 108.2
C9B C11B H11F 108.2
C12B C11B H11F 108.2
H11E C11B H11F 107.3
C13B C12B C11B 111.8(5)
C13B C12B H12E 109.2
C11B C12B H12E 109.2
C13B C12B H12F 109.2
C11B C12B H12F 109.2
H12E C12B H12F 107.9
O1B C13B C12B 106.4(5)
O1B C13B C14B 112.9(5)
C12B C13B C14B 108.3(5)
O1B C13B C16B 112.8(5)
C12B C13B C16B 114.1(5)
C14B C13B C16B 102.4(5)
C8B C14B C13B 101.8(4)
C8B C14B H14E 111.4
C13B C14B H14E 111.4
C8B C14B H14F 111.4
C13B C14B H14F 111.4
H14E C14B H14F 109.3
C16B C15B C8B 107.8(5)
C16B C15B H15C 110.1
C8B C15B H15C 110.1
C16B C15B H15D 110.1
C8B C15B H15D 110.1
H15C C15B H15D 108.5
O2B C16B C17B 105.1(5)
O2B C16B C15B 110.8(5)
C17B C16B C15B 114.8(5)
O2B C16B C13B 108.3(5)
C17B C16B C13B 115.1(6)
C15B C16B C13B 102.7(5)
C16B C17B H17G 109.5
C16B C17B H17H 109.5
H17G C17B H17H 109.5
C16B C17B H17I 109.5
H17G C17B H17I 109.5
H17H C17B H17I 109.5
C4B C18B H18G 109.5
C4B C18B H18H 109.5
H18G C18B H18H 109.5
C4B C18B H18I 109.5
H18G C18B H18I 109.5
H18H C18B H18I 109.5
C4B C19B H19G 109.5
C4B C19B H19H 109.5
H19G C19B H19H 109.5
C4B C19B H19I 109.5
H19G C19B H19I 109.5
H19H C19B H19I 109.5
C10B C20B H20E 120.0
C10B C20B H20F 120.0
H20E C20B H20F 120.0
C13B O1B H1B1 109.5
C16B O2B H2B3 109.5
C6B O3B H3B1 109.5
C5B O4B H4B 93.3
C3B O5B H5B 91.4
C10C C1C C2C 115.3(5)
C10C C1C C5C 116.4(4)
C2C C1C C5C 105.5(5)
C10C C1C H1C 106.3
C2C C1C H1C 106.3
C5C C1C H1C 106.3
C3C C2C C1C 105.0(5)
C3C C2C H2C1 110.7
C1C C2C H2C1 110.7
C3C C2C H2C2 110.7
C1C C2C H2C2 110.7
H2C1 C2C H2C2 108.8
O1C C3C C2C 111.8(6)
O1C C3C C4C 112.0(5)
C2C C3C C4C 103.4(5)
O1C C3C H3C 109.8
C2C C3C H3C 109.8
C4C C3C H3C 109.8
C19C C4C C3C 111.2(5)
C19C C4C C18C 107.7(6)
C3C C4C C18C 110.2(5)
C19C C4C C5C 116.4(5)
C3C C4C C5C 100.6(5)
C18C C4C C5C 110.6(5)
O2C C5C C6C 108.5(4)
O2C C5C C4C 108.4(4)
C6C C5C C4C 117.2(5)
O2C C5C C1C 104.3(4)
C6C C5C C1C 113.5(4)
C4C C5C C1C 104.2(4)
O3C C6C C7C 106.6(4)
O3C C6C C5C 108.2(4)
C7C C6C C5C 113.0(5)
O3C C6C H6C 109.6
C7C C6C H6C 109.6
C5C C6C H6C 109.6
C6C C7C C8C 117.0(4)
C6C C7C H7C1 125.9
C8C C7C H7C1 93.6
C6C C7C H7C2 106.1
C8C C7C H7C2 106.0
H7C1 C7C H7C2 106.5
C7C C8C C14C 113.4(5)
C7C C8C C15C 108.9(5)
C14C C8C C15C 102.7(5)
C7C C8C C9C 113.8(5)
C14C C8C C9C 109.4(5)
C15C C8C C9C 107.9(5)
C10C C9C C11C 115.9(5)
C10C C9C C8C 113.7(5)
C11C C9C C8C 109.3(5)
C10C C9C H9C 105.7
C11C C9C H9C 105.7
C8C C9C H9C 105.7
C20C C10C C9C 121.9(5)
C20C C10C C1C 123.5(6)
C9C C10C C1C 114.4(5)
C9C C11C C12C 116.6(5)
C9C C11C H11G 108.1
C12C C11C H11G 108.1
C9C C11C H11H 108.1
C12C C11C H11H 108.1
H11G C11C H11H 107.3
C13C C12C C11C 112.2(5)
C13C C12C H12G 109.2
C11C C12C H12G 109.2
C13C C12C H12H 109.2
C11C C12C H12H 109.2
H12G C12C H12H 107.9
O4C C13C C12C 107.0(5)
O4C C13C C14C 113.1(5)
C12C C13C C14C 109.2(5)
O4C C13C C16C 111.8(5)
C12C C13C C16C 113.5(5)
C14C C13C C16C 102.3(5)
C13C C14C C8C 101.9(5)
C13C C14C H14G 111.4
C8C C14C H14G 111.4
C13C C14C H14H 111.4
C8C C14C H14H 111.4
H14G C14C H14H 109.3
C8C C15C C16C 107.3(5)
C8C C15C H15E 110.2
C16C C15C H15E 110.2
C8C C15C H15F 110.2
C16C C15C H15F 110.2
H15E C15C H15F 108.5
O5C C16C C17C 107.6(5)
O5C C16C C13C 108.3(5)
C17C C16C C13C 116.4(5)
O5C C16C C15C 105.4(5)
C17C C16C C15C 115.5(5)
C13C C16C C15C 102.9(4)
C16C C17C H17J 109.5
C16C C17C H17K 109.5
H17J C17C H17K 109.5
C16C C17C H17L 109.5
H17J C17C H17L 109.5
H17K C17C H17L 109.5
C4C C18C H18J 109.5
C4C C18C H18K 109.5
H18J C18C H18K 109.5
C4C C18C H18L 109.5
H18J C18C H18L 109.5
H18K C18C H18L 109.5
C4C C19C H19J 109.5
C4C C19C H19K 109.5
H19J C19C H19K 109.5
C4C C19C H19L 109.5
H19J C19C H19L 109.5
H19K C19C H19L 109.5
C10C C20C H20G 120.0
C10C C20C H20H 120.0
H20G C20C H20H 120.0
C3C O1C H1C1 109.5
C5C O2C H2C 89.6
C6C O3C H3C1 109.5
C13C O4C H4C 109.5
C16C O5C H5C 88.8
H1WA O1W H1WB 107.4
H2WA O2W H2WB 107.4
H3WA O3W H3WB 107.4
H4WA O4W H4WB 107.7
H6WA O6W H6WB 107.7
H7WA O7W H7WB 107.7
H8WA O8W H8WB 107.7
H9WA O9W H9WB 107.4

loop_
_geom_bond_atom_site_label_1
_geom_bond_atom_site_label_2
_geom_bond_distance
C1 C10 1.534(8)
C1 C2 1.535(9)
C1 C5 1.589(8)
C1 H1 1.0000
C2 C3 1.531(9)
C2 H2A 0.9900
C2 H2B 0.9900
C3 O1 1.449(8)
C3 C4 1.548(8)
C3 H3 1.0000
C4 C18 1.521(8)
C4 C19 1.526(9)
C4 C5 1.585(7)
C5 O2 1.434(7)
C5 C6 1.530(8)
C6 O3 1.444(7)
C6 C7 1.530(8)
C6 H6 1.0000
C7 C8 1.531(8)
C7 H7A 0.9900
C7 H7B 0.9900
C8 C14 1.545(8)
C8 C9 1.558(8)
C8 C15 1.567(8)
C9 C10 1.523(8)
C9 C11 1.543(8)
C9 H9 1.0000
C10 C20 1.319(10)
C11 C12 1.543(9)
C11 H11A 0.9900
C11 H11B 0.9900
C12 C13 1.543(9)
C12 H12A 0.9900
C12 H12B 0.9900
C13 O4 1.432(7)
C13 C14 1.531(8)
C13 C16 1.552(9)
C14 H14A 0.9900
C14 H14B 0.9900
C15 C16 1.534(8)
C15 H15A 0.9900
C15 H15B 0.9900
C16 O5 1.439(8)
C16 C17 1.522(8)
C17 H17A 0.9800
C17 H17B 0.9800
C17 H17C 0.9800
C18 H18A 0.9800
C18 H18B 0.9800
C18 H18C 0.9800
C19 H19A 0.9800
C19 H19B 0.9800
C19 H19C 0.9800
C20 H20A 0.9500
C20 H20B 0.9500
O1 H1A 0.8199
O2 H2 0.8400
O3 H3A 0.8198
O4 H4 0.8258
O5 H5 0.8400
C1A C10A 1.526(8)
C1A C2A 1.550(9)
C1A C5A 1.578(8)
C1A H1A1 1.0000
C2A C3A 1.510(10)
C2A H2A1 0.9900
C2A H2A2 0.9900
C3A O1A 1.438(8)
C3A C4A 1.552(8)
C3A H3A1 1.0000
C4A C18A 1.530(8)
C4A C19A 1.541(8)
C4A C5A 1.571(8)
C5A O2A 1.444(6)
C5A C6A 1.532(8)
C6A O3A 1.437(7)
C6A C7A 1.535(8)
C6A H6A 1.0000
C7A C15A 1.528(8)
C7A H7A1 0.9900
C7A H7A2 0.9900
C8A C16A 1.546(7)
C8A C15A 1.561(8)
C8A H8A1 0.9900
C8A H8A2 0.9900
C9A C10A 1.507(9)
C9A C15A 1.555(8)
C9A C11A 1.557(8)
C9A H9A 1.0000
C10A C20A 1.343(9)
C11A C12A 1.545(8)
C11A H11C 0.9900
C11A H11D 0.9900
C12A C13A 1.510(9)
C12A H12C 0.9900
C12A H12D 0.9900
C13A O4A 1.435(7)
C13A C14A 1.542(9)
C13A C16A 1.566(9)
C14A C15A 1.549(7)
C14A H14C 0.9900
C14A H14D 0.9900
C16A O5A 1.424(7)
C16A C17A 1.527(8)
C17A H17D 0.9800
C17A H17E 0.9800
C17A H17F 0.9800
C18A H18D 0.9800
C18A H18E 0.9800
C18A H18F 0.9800
C19A H19D 0.9800
C19A H19E 0.9800
C19A H19F 0.9800
C20A H20C 0.9500
C20A H20D 0.9500
O1A H1A2 0.8199
O2A H2A3 0.8400
O3A H3A2 0.8529
O4A H4A 0.8400
O5A H5A 0.9041
C1B C10B 1.505(9)
C1B C2B 1.555(8)
C1B C5B 1.589(8)
C1B H1B 1.0000
C2B C3B 1.517(10)
C2B H2B1 0.9900
C2B H2B2 0.9900
C3B O5B 1.449(9)
C3B C4B 1.532(9)
C3B H3B 1.0000
C4B C19B 1.532(9)
C4B C18B 1.546(9)
C4B C5B 1.576(7)
C5B O4B 1.447(7)
C5B C6B 1.534(8)
C6B O3B 1.450(7)
C6B C7B 1.535(7)
C6B H6B 1.0000
C7B C8B 1.534(8)
C7B H7B1 0.9900
C7B H7B2 0.9900
C8B C14B 1.531(8)
C8B C9B 1.553(8)
C8B C15B 1.565(7)
C9B C10B 1.528(8)
C9B C11B 1.536(9)
C9B H9B 1.0000
C10B C20B 1.343(9)
C11B C12B 1.537(10)
C11B H11E 0.9900
C11B H11F 0.9900
C12B C13B 1.530(9)
C12B H12E 0.9900
C12B H12F 0.9900
C13B O1B 1.440(8)
C13B C14B 1.543(8)
C13B C16B 1.552(9)
C14B H14E 0.9900
C14B H14F 0.9900
C15B C16B 1.550(8)
C15B H15C 0.9900
C15B H15D 0.9900
C16B O2B 1.439(7)
C16B C17B 1.529(8)
C17B H17G 0.9800
C17B H17H 0.9800
C17B H17I 0.9800
C18B H18G 0.9800
C18B H18H 0.9800
C18B H18I 0.9800
C19B H19G 0.9800
C19B H19H 0.9800
C19B H19I 0.9800
C20B H20E 0.9500
C20B H20F 0.9500
O1B H1B1 0.8400
O2B H2B3 0.8400
O3B H3B1 0.8400
O4B H4B 0.8206
O5B H5B 0.8207
C1C C10C 1.532(8)
C1C C2C 1.538(8)
C1C C5C 1.587(8)
C1C H1C 1.0000
C2C C3C 1.511(10)
C2C H2C1 0.9900
C2C H2C2 0.9900
C3C O1C 1.430(8)
C3C C4C 1.546(9)
C3C H3C 1.0000
C4C C19C 1.540(9)
C4C C18C 1.546(9)
C4C C5C 1.569(8)
C5C O2C 1.452(7)
C5C C6C 1.534(7)
C6C O3C 1.451(6)
C6C C7C 1.531(8)
C6C H6C 1.0000
C7C C8C 1.537(8)
C7C H7C1 1.0134
C7C H7C2 0.9689
C8C C14C 1.537(8)
C8C C15C 1.545(8)
C8C C9C 1.565(8)
C9C C10C 1.509(9)
C9C C11C 1.544(8)
C9C H9C 1.0000
C10C C20C 1.338(9)
C11C C12C 1.545(8)
C11C H11G 0.9900
C11C H11H 0.9900
C12C C13C 1.518(8)
C12C H12G 0.9900
C12C H12H 0.9900
C13C O4C 1.438(6)
C13C C14C 1.526(8)
C13C C16C 1.554(9)
C14C H14G 0.9900
C14C H14H 0.9900
C15C C16C 1.557(8)
C15C H15E 0.9900
C15C H15F 0.9900
C16C O5C 1.475(7)
C16C C17C 1.526(9)
C17C H17J 0.9800
C17C H17K 0.9800
C17C H17L 0.9800
C18C H18J 0.9800
C18C H18K 0.9800
C18C H18L 0.9800
C19C H19J 0.9800
C19C H19K 0.9800
C19C H19L 0.9800
C20C H20G 0.9500
C20C H20H 0.9500
O1C H1C1 0.8400
O2C H2C 0.8240
O3C H3C1 0.8400
O4C H4C 0.8400
O5C H5C 0.8200
O1W H1WA 0.8500
O1W H1WB 0.8499
O2W H2WA 0.8499
O2W H2WB 0.8499
O3W H3WA 0.8498
O3W H3WB 0.8500
O4W H4WA 0.8497
O4W H4WB 0.8502
O5W H5WA 0.8400
O6W H6WA 0.8499
O6W H6WB 0.8500
O7W H7WA 0.8501
O7W H7WB 0.8500
O8W H8WA 0.8499
O8W H8WB 0.8500
O9W H9WA 0.8500
O9W H9WB 0.8500
O10W H10W 0.9865

loop_
_geom_hbond_atom_site_label_D
_geom_hbond_atom_site_label_H
_geom_hbond_atom_site_label_A
_geom_hbond_distance_DH
_geom_hbond_distance_HA
_geom_hbond_distance_DA
_geom_hbond_angle_DHA
_geom_hbond_site_symmetry_A
_geom_hbond_publ_flag
C17 H17A O2 0.98 2.56 3.364(8) 139.3 2_556 yes
O1 H1A O2 0.82 2.16 2.724(6) 125.6 . yes
O2 H2 O3B 0.84 2.00 2.746(6) 148.3 . yes
O3 H3A O4B 0.82 2.40 2.927(6) 122.5 . yes
O4 H4 O5 0.83 2.34 2.780(7) 114.0 . yes
O4 H4 O1W 0.83 2.01 2.741(7) 147.7 . yes
O5 H5 O5A 0.84 2.03 2.825(6) 158.8 1_556 yes
C17A H17D O2A 0.98 2.61 3.477(8) 148.2 2 yes
O1A H1A2 O2A 0.82 2.07 2.699(6) 133.0 . yes
O2A H2A3 O3C 0.84 2.00 2.762(5) 150.3 . yes
O3A H3A2 O2C 0.85 2.35 2.856(6) 118.3 . yes
O4A H4A O1W 0.84 1.99 2.791(7) 158.7 1_554 yes
O5A H5A O5C 0.90 1.96 2.828(7) 160.1 2 yes
C15B H15C O4B 0.99 2.61 3.485(7) 146.8 2_556 yes
O1B H1B1 O4A 0.84 2.00 2.821(7) 165.8 2 yes
O2B H2B3 O5 0.84 2.06 2.863(6) 159.4 2_556 yes
O3B H3B1 O1A 0.84 1.95 2.753(6) 160.6 . yes
O4B H4B O3B 0.82 2.30 2.831(6) 123.2 . yes
O5B H5B O4B 0.82 1.91 2.723(6) 168.4 . yes
O1C H1C1 O2C 0.84 2.00 2.721(6) 142.8 . yes
O2C H2C O3C 0.82 2.30 2.864(6) 126.0 . yes
O3C H3C1 O1 0.84 2.03 2.839(6) 160.6 . yes
O4C H4C O4 0.84 1.90 2.742(6) 176.4 2_556 yes
O5C H5C O4C 0.82 2.37 2.764(7) 110.2 . yes
O5C H5C O3W 0.82 2.20 2.781(8) 127.8 2_556 yes
O1W H1WA O2W 0.85 2.19 2.939(8) 146.1 . yes
O1W H1WB O3W 0.85 1.83 2.667(9) 166.4 . yes
O2W H2WA O6W 0.85 2.03 2.770(9) 145.9 . yes
O2W H2WB O7W 0.85 1.98 2.828(8) 172.8 4_546 yes
O3W H3WA O5W 0.85 1.89 2.651(13) 149.1 1_556 yes
O3W H3WB O4W 0.85 1.94 2.718(11) 151.2 . yes
O4W H4WB O1B 0.85 1.89 2.729(8) 167.5 3_556 yes
O5W H5WA O10W 0.84 2.25 2.89(4) 132.8 1_554 yes
O6W H6WA O4C 0.85 1.91 2.711(7) 157.5 3_546 yes
O6W H6WB O4W 0.85 2.07 2.834(10) 149.3 . yes
O7W H7WA O3 0.85 2.08 2.780(7) 139.9 4_556 yes
O7W H7WB O9W 0.85 2.15 2.894(8) 146.3 . yes
O8W H8WA O4A 0.85 2.07 2.917(8) 175.9 . yes
O8W H8WB O6W 0.85 2.05 2.865(10) 161.6 1_554 yes
O9W H9WA O5W 0.85 1.98 2.735(12) 147.5 . yes
O9W H9WB O5B 0.85 1.91 2.678(8) 150.3 4_556 yes
O10W H10W O8W 0.99 1.90 2.80(3) 150.4 1_556 yes
